data_1570014
loop_
_publ_author_name
'Kastrati, Agonist'
'Kremsmair, Alexander'
'Sunagatullina, Alisa S.'
'Korotenko, Vasilii'
'Guersoy, Yusuf C.'
'Rout, Saroj K.'
'Lima, Fabio'
'Brocklehurst, Cara E.'
'Karaghiosoff, Konstantin'
'Zipse, Hendrik'
'Knochel, Paul'

_publ_section_title
;
 Calculation-assisted regioselective functionalization of the
 imidazo[1,2-<i>a</i>]pyrazine scaffold <i>via</i> zinc and magnesium
 organometallic intermediates.
;
_journal_issue 40
_journal_name_full 'Chemical science'
_journal_page_first 11261
_journal_page_last 11266
_journal_paper_doi 10.1039/d3sc02893c
_journal_volume 14
_journal_year 2023
_chemical_formula_moiety 'C9 H8 Cl N3'
_chemical_formula_sum 'C9 H8 Cl N3'
_chemical_formula_weight 193.63
_chemical_name_systematic
;
5-allyl-6-chloroimidazo[1,2-a]pyrazine
;
_space_group_crystal_system monoclinic
_space_group_IT_number 14
_space_group_name_Hall '-P 2ybc'
_space_group_name_H-M_alt 'P 1 21/c 1'
_atom_sites_solution_hydrogens geom
_atom_sites_solution_primary direct
_atom_sites_solution_secondary difmap
_audit_creation_method SHELXL-2014
_audit_update_record
;
2023-04-25 deposited with the CCDC.	2023-09-25 downloaded from the CCDC.
;
_cell_angle_alpha 90
_cell_angle_beta 106.538(7)
_cell_angle_gamma 90
_cell_formula_units_Z 4
_cell_length_a 13.2253(10)
_cell_length_b 7.3421(4)
_cell_length_c 9.4392(6)
_cell_measurement_reflns_used 3079
_cell_measurement_temperature 123(2)
_cell_measurement_theta_max 30.5660
_cell_measurement_theta_min 2.2090
_cell_volume 878.64(10)
_computing_cell_refinement 'CrysAlisPro 1.171.40.84a (Rigaku OD, 2020)'
_computing_data_collection 'CrysAlisPro 1.171.40.84a (Rigaku OD, 2020)'
_computing_data_reduction 'CrysAlisPro 1.171.40.84a (Rigaku OD, 2020)'
_computing_molecular_graphics
;
'ORTEP (M. N. Burnett, C. K. Johnson, ORTEP-III: Oak Ridge Thermal Ellipsoid
# Plot Program for Crystal Structure Illustrations, Oak Ridge National
# Laboratory Report ORNL-6895, 1996). Windows version (L. J. Farrugia, Univ.
# Glasgow) used --- SCHAKAL (E. Keller, University of  Freiburg (Breisgau),
# Germany, 1995)'
;
_computing_publication_material
;
PLATON (A. L. Spek, Acta Crystallogr, Sect. A, 1990, 46, C34, 1995 version).
# --- T.B.Cohen, Pure Appl. Chem. 1996,68,2339-2359 (atomic masses).
;
_computing_structure_refinement 'SHELXL-2014 (Sheldrick, 2014)'
_computing_structure_solution 'SHELXS-97 (Sheldrick, 1990)'
_diffrn_ambient_temperature 123(2)
_diffrn_detector_area_resol_mean 15.9809
_diffrn_measured_fraction_theta_full 0.997
_diffrn_measured_fraction_theta_max 0.998
_diffrn_measurement_device_type 'Xcalibur, Sapphire3'
_diffrn_measurement_method '\w scans'
_diffrn_radiation_type MoK\a
_diffrn_radiation_wavelength 0.71073
_diffrn_reflns_av_R_equivalents 0.0629
_diffrn_reflns_av_unetI/netI 0.0339
_diffrn_reflns_Laue_measured_fraction_full 0.997
_diffrn_reflns_Laue_measured_fraction_max 0.998
_diffrn_reflns_limit_h_max 17
_diffrn_reflns_limit_h_min -17
_diffrn_reflns_limit_k_max 9
_diffrn_reflns_limit_k_min -9
_diffrn_reflns_limit_l_max 12
_diffrn_reflns_limit_l_min -12
_diffrn_reflns_number 14527
_diffrn_reflns_point_group_measured_fraction_full 0.997
_diffrn_reflns_point_group_measured_fraction_max 0.998
_diffrn_reflns_theta_full 25.242
_diffrn_reflns_theta_max 28.278
_diffrn_reflns_theta_min 3.206
_diffrn_source 'fine-focus sealed X-ray tube'
_exptl_absorpt_coefficient_mu 0.385
_exptl_absorpt_correction_T_max 1.00000
_exptl_absorpt_correction_T_min 0.86303
_exptl_absorpt_correction_type multi-scan
_exptl_absorpt_process_details
;
CrysAlisPro 1.171.40.84a (Rigaku Oxford Diffraction, 2020)
Empirical absorption correction using spherical harmonics,
implemented in SCALE3 ABSPACK scaling algorithm.
;
_exptl_crystal_colour colorless
_exptl_crystal_density_diffrn 1.464
_exptl_crystal_description block
_exptl_crystal_F_000 400
_exptl_crystal_size_max 0.400
_exptl_crystal_size_mid 0.200
_exptl_crystal_size_min 0.050
_refine_diff_density_max 0.416
_refine_diff_density_min -0.222
_refine_diff_density_rms 0.067
_refine_ls_extinction_method none
_refine_ls_goodness_of_fit_ref 1.060
_refine_ls_hydrogen_treatment mixed
_refine_ls_matrix_type full
_refine_ls_number_parameters 124
_refine_ls_number_reflns 2173
_refine_ls_number_restraints 0
_refine_ls_restrained_S_all 1.060
_refine_ls_R_factor_all 0.0573
_refine_ls_R_factor_gt 0.0432
_refine_ls_shift/su_max 0.000
_refine_ls_shift/su_mean 0.000
_refine_ls_structure_factor_coef Fsqd
_refine_ls_weighting_details 'w=1/[\s^2^(Fo^2^)+(0.0520P)^2^+0.3383P] where P=(Fo^2^+2Fc^2^)/3'
_refine_ls_weighting_scheme calc
_refine_ls_wR_factor_gt 0.1053
_refine_ls_wR_factor_ref 0.1163
_reflns_Friedel_coverage 0.000
_reflns_number_gt 1735
_reflns_number_total 2173
_reflns_threshold_expression 'I > 2\s(I)'
_cod_data_source_file d3sc02893c2.cif
_cod_data_source_block test1_CCDC1
_cod_depositor_comments 'Adding full bibliography for 1570012--1570015.cif.'
_cod_original_sg_symbol_H-M 'P 21/c'
_cod_database_code 1570014
_shelx_space_group_comment
;
The symmetry employed for this shelxl refinement is uniquely defined
by the following loop, which should always be used as a source of
symmetry information in preference to the above space-group names.
They are only intended as comments.
;
_shelx_estimated_absorpt_t_min 0.861
_shelx_estimated_absorpt_t_max 0.981
_shelxl_version_number 2014-3

loop_
_space_group_symop_operation_xyz
'x, y, z'
'-x, y+1/2, -z+1/2'
'-x, -y, -z'
'x, -y-1/2, z-1/2'

loop_
_atom_site_label
_atom_site_type_symbol
_atom_site_fract_x
_atom_site_fract_y
_atom_site_fract_z
_atom_site_U_iso_or_equiv
_atom_site_adp_type
_atom_site_occupancy
_atom_site_site_symmetry_order
_atom_site_calc_flag
_atom_site_refinement_flags_posn
_atom_site_refinement_flags_adp
_atom_site_refinement_flags_occupancy
_atom_site_disorder_assembly
_atom_site_disorder_group
Cl1 Cl 0.17023(4) -0.37270(6) 1.04448(5) 0.03333(17) Uani 1 1 d . . . . .
N1 N 0.32234(11) 0.0381(2) 0.92986(15) 0.0221(3) Uani 1 1 d . . . . .
C1 C 0.34221(14) 0.2206(2) 0.92120(19) 0.0268(4) Uani 1 1 d . . . . .
H1 H 0.3134(8) 0.311(2) 0.9555(9) 0.032 Uiso 1 1 calc R U . . .
C2 C 0.41732(15) 0.2305(3) 0.8466(2) 0.0289(4) Uani 1 1 d . . . . .
H2 H 0.4448(7) 0.337(3) 0.8248(6) 0.035 Uiso 1 1 calc R U . . .
N2 N 0.44597(12) 0.0631(2) 0.80902(17) 0.0275(3) Uani 1 1 d . . . . .
C3 C 0.38770(13) -0.0534(2) 0.85993(18) 0.0236(4) Uani 1 1 d . . . . .
N3 N 0.31644(12) -0.3376(2) 0.91039(17) 0.0265(3) Uani 1 1 d . . . . .
C6 C 0.25363(13) -0.0547(2) 0.99092(18) 0.0235(4) Uani 1 1 d . . . . .
C4 C 0.38113(14) -0.2451(2) 0.85456(19) 0.0265(4) Uani 1 1 d . . . . .
H4 H 0.4243(10) -0.3086(15) 0.8097(11) 0.032 Uiso 1 1 calc R U . . .
C5 C 0.25482(14) -0.2389(2) 0.97584(18) 0.0241(4) Uani 1 1 d . . . . .
C7 C 0.18715(14) 0.0558(3) 1.06427(19) 0.0269(4) Uani 1 1 d . . . . .
H7A H 0.1631(4) -0.0236(12) 1.1316(10) 0.032 Uiso 1 1 calc R U . . .
H7B H 0.2313(7) 0.1509(14) 1.1240(9) 0.032 Uiso 1 1 calc R U . . .
C8 C 0.09260(15) 0.1440(2) 0.9602(2) 0.0288(4) Uani 1 1 d . . . . .
H8 H 0.0521(10) 0.2195(18) 1.0024(10) 0.035 Uiso 1 1 calc R U . . .
C9 C 0.06093(16) 0.1262(3) 0.8163(2) 0.0368(5) Uani 1 1 d . . . . .
H9A H 0.0987(7) 0.0522(14) 0.7687(9) 0.044 Uiso 1 1 calc R U . . .
H9B H 0.0006(11) 0.1875(11) 0.7612(10) 0.044 Uiso 1 1 calc R U . . .

loop_
_atom_site_aniso_label
_atom_site_aniso_U_11
_atom_site_aniso_U_22
_atom_site_aniso_U_33
_atom_site_aniso_U_23
_atom_site_aniso_U_13
_atom_site_aniso_U_12
Cl1 0.0326(3) 0.0311(3) 0.0377(3) 0.00635(19) 0.0122(2) -0.00524(19)
N1 0.0226(7) 0.0196(7) 0.0238(7) 0.0002(5) 0.0060(5) 0.0008(5)
C1 0.0310(10) 0.0173(8) 0.0312(9) 0.0012(7) 0.0072(7) 0.0012(7)
C2 0.0296(9) 0.0221(9) 0.0349(9) 0.0038(7) 0.0089(7) -0.0026(7)
N2 0.0276(8) 0.0248(7) 0.0308(8) 0.0026(6) 0.0094(6) 0.0001(6)
C3 0.0230(8) 0.0236(8) 0.0242(8) -0.0003(7) 0.0066(6) 0.0023(7)
N3 0.0276(8) 0.0214(7) 0.0298(7) -0.0003(6) 0.0070(6) 0.0007(6)
C6 0.0237(8) 0.0242(8) 0.0224(8) 0.0028(7) 0.0063(6) 0.0018(7)
C4 0.0269(9) 0.0241(9) 0.0290(8) -0.0022(7) 0.0089(7) 0.0029(7)
C5 0.0246(8) 0.0224(9) 0.0249(8) 0.0031(7) 0.0063(6) -0.0006(7)
C7 0.0294(9) 0.0291(9) 0.0252(8) -0.0033(7) 0.0123(7) -0.0006(7)
C8 0.0270(9) 0.0271(9) 0.0351(10) -0.0034(7) 0.0135(8) 0.0016(7)
C9 0.0328(10) 0.0449(12) 0.0339(10) 0.0035(9) 0.0111(8) 0.0098(9)

loop_
_atom_type_symbol
_atom_type_description
_atom_type_scat_dispersion_real
_atom_type_scat_dispersion_imag
_atom_type_scat_source
C C 0.0033 0.0016 'International Tables Vol C Tables 4.2.6.8 and 6.1.1.4'
H H 0.0000 0.0000 'International Tables Vol C Tables 4.2.6.8 and 6.1.1.4'
N N 0.0061 0.0033 'International Tables Vol C Tables 4.2.6.8 and 6.1.1.4'
Cl Cl 0.1484 0.1585 'International Tables Vol C Tables 4.2.6.8 and 6.1.1.4'

loop_
_geom_angle_atom_site_label_1
_geom_angle_atom_site_label_2
_geom_angle_atom_site_label_3
_geom_angle
_geom_angle_site_symmetry_1
_geom_angle_site_symmetry_3
_geom_angle_publ_flag
C1 N1 C6 131.63(15) . . ?
C1 N1 C3 106.62(14) . . ?
C6 N1 C3 121.75(15) . . ?
N1 C1 C2 105.13(16) . . ?
N1 C1 H1 127.4 . . ?
C2 C1 H1 127.4 . . ?
N2 C2 C1 112.41(17) . . ?
N2 C2 H2 123.8 . . ?
C1 C2 H2 123.8 . . ?
C3 N2 C2 104.68(15) . . ?
N2 C3 N1 111.16(15) . . ?
N2 C3 C4 131.71(16) . . ?
N1 C3 C4 117.13(15) . . ?
C4 N3 C5 116.64(15) . . ?
C5 C6 N1 114.63(15) . . ?
C5 C6 C7 127.63(16) . . ?
N1 C6 C7 117.74(16) . . ?
N3 C4 C3 122.80(16) . . ?
N3 C4 H4 118.6 . . ?
C3 C4 H4 118.6 . . ?
C6 C5 N3 127.03(16) . . ?
C6 C5 Cl1 119.53(13) . . ?
N3 C5 Cl1 113.44(13) . . ?
C8 C7 C6 114.80(15) . . ?
C8 C7 H7A 108.6 . . ?
C6 C7 H7A 108.6 . . ?
C8 C7 H7B 108.6 . . ?
C6 C7 H7B 108.6 . . ?
H7A C7 H7B 107.5 . . ?
C9 C8 C7 126.69(18) . . ?
C9 C8 H8 116.7 . . ?
C7 C8 H8 116.7 . . ?
C8 C9 H9A 120.0 . . ?
C8 C9 H9B 120.0 . . ?
H9A C9 H9B 120.0 . . ?

loop_
_geom_bond_atom_site_label_1
_geom_bond_atom_site_label_2
_geom_bond_distance
_geom_bond_site_symmetry_2
_geom_bond_publ_flag
Cl1 C5 1.7463(18) . ?
N1 C1 1.372(2) . ?
N1 C6 1.386(2) . ?
N1 C3 1.400(2) . ?
C1 C2 1.373(3) . ?
C1 H1 0.87(2) . ?
C2 N2 1.362(2) . ?
C2 H2 0.91(2) . ?
N2 C3 1.329(2) . ?
C3 C4 1.410(3) . ?
N3 C4 1.314(2) . ?
N3 C5 1.363(2) . ?
C6 C5 1.360(3) . ?
C6 C7 1.502(2) . ?
C4 H4 0.93(2) . ?
C7 C8 1.500(3) . ?
C7 H7A 0.980(14) . ?
C7 H7B 0.980(14) . ?
C8 C9 1.309(3) . ?
C8 H8 0.93(2) . ?
C9 H9A 0.935(17) . ?
C9 H9B 0.935(17) . ?

loop_
_geom_torsion_atom_site_label_1
_geom_torsion_atom_site_label_2
_geom_torsion_atom_site_label_3
_geom_torsion_atom_site_label_4
_geom_torsion
_geom_torsion_site_symmetry_1
_geom_torsion_site_symmetry_2
_geom_torsion_site_symmetry_3
_geom_torsion_site_symmetry_4
_geom_torsion_publ_flag
C6 N1 C1 C2 -179.28(17) . . . . ?
C3 N1 C1 C2 0.32(19) . . . . ?
N1 C1 C2 N2 -0.4(2) . . . . ?
C1 C2 N2 C3 0.3(2) . . . . ?
C2 N2 C3 N1 -0.11(19) . . . . ?
C2 N2 C3 C4 179.60(18) . . . . ?
C1 N1 C3 N2 -0.14(19) . . . . ?
C6 N1 C3 N2 179.51(14) . . . . ?
C1 N1 C3 C4 -179.89(14) . . . . ?
C6 N1 C3 C4 -0.2(2) . . . . ?
C1 N1 C6 C5 179.00(16) . . . . ?
C3 N1 C6 C5 -0.6(2) . . . . ?
C1 N1 C6 C7 -0.8(3) . . . . ?
C3 N1 C6 C7 179.69(14) . . . . ?
C5 N3 C4 C3 -0.3(3) . . . . ?
N2 C3 C4 N3 -178.99(17) . . . . ?
N1 C3 C4 N3 0.7(3) . . . . ?
N1 C6 C5 N3 1.1(3) . . . . ?
C7 C6 C5 N3 -179.22(16) . . . . ?
N1 C6 C5 Cl1 -178.75(11) . . . . ?
C7 C6 C5 Cl1 1.0(3) . . . . ?
C4 N3 C5 C6 -0.6(3) . . . . ?
C4 N3 C5 Cl1 179.17(13) . . . . ?
C5 C6 C7 C8 -101.0(2) . . . . ?
N1 C6 C7 C8 78.7(2) . . . . ?
C6 C7 C8 C9 3.7(3) . . . . ?
